data_1533393
loop_
_publ_author_name
'Akimov, A.I.'
'Savchuk, G.K.'
'Rubtsov, V.A.'
'Letko, A.K.'

_publ_section_title
;
 Refinement of the crystal structure of lead titanate with different
 degrees of imperfection of cationic and anionic sublattices by the
 Rietveld method
;
_journal_name_full Kristallografiya
_journal_page_first 273
_journal_page_last 277
_journal_volume 48
_journal_year 2003
_chemical_formula_sum 'O2.985 Pb0.991 Ti0.962'
_chemical_name_systematic 'Pb0.991 (Ti0.962 O2.985)'
_space_group_IT_number 99
_symmetry_space_group_name_Hall 'P 4 -2'
_symmetry_space_group_name_H-M 'P 4 m m'
_cell_angle_alpha 90
_cell_angle_beta 90
_cell_angle_gamma 90
_cell_formula_units_Z 1
_cell_length_a 3.9005
_cell_length_b 3.9005
_cell_length_c 4.1565
_cell_volume 63.237
_citation_journal_id_ASTM KRISAJ
_cod_data_source_file Akimov_KRISAJ_2003_473.cif
_cod_data_source_block O2.985Pb0.991Ti0.962
_cod_original_cell_volume 63.23658
_cod_database_code 1533393

loop_
_symmetry_equiv_pos_as_xyz
x,y,z
-y,x,z
-x,-y,z
y,-x,z
-x,y,z
-y,-x,z
x,-y,z
y,x,z

loop_
_atom_site_label
_atom_site_type_symbol
_atom_site_fract_x
_atom_site_fract_y
_atom_site_fract_z
_atom_site_occupancy
_atom_site_U_iso_or_equiv
O1 O-2 0.5 0.5 0.0811 1 0.0
Ti1 Ti+4 0.5 0.5 0.5333 0.962 0.0
O2 O-2 0.5 0 0.6143 0.9897 0.0
Pb1 Pb+2 0 0 0 0.9909 0.0
